data_7132594
loop_
_publ_author_name
'Cui, Chen-Chang'
'Lin, Feng'
'Wang, Lu-Yao'
'Liu, Yin-Ping'
'Tu, Shu-Jiang'
'Tu, Man-Su'
'Hao, Wen-Juan'
'Jiang, Bo'

_publ_section_title
;
 Olefin skeletal rearrangement enabling access to multiarylated
 <i>N</i>-sulfonyl amidines.
;
_journal_issue 11
_journal_name_full 'Chemical communications (Cambridge, England)'
_journal_page_first 1492
_journal_page_last 1495
_journal_paper_doi 10.1039/d3cc05977d
_journal_volume 60
_journal_year 2024
_chemical_formula_sum 'C27 H30 N2 O3 S'
_chemical_formula_weight 462.59
_space_group_IT_number 19
_space_group_name_Hall 'P 2ac 2ab'
_space_group_name_H-M_alt 'P 21 21 21'
_symmetry_cell_setting orthorhombic
_symmetry_space_group_name_H-M 'P 21 21 21'
_atom_sites_solution_hydrogens geom
_atom_sites_solution_primary direct
_atom_sites_solution_secondary difmap
_audit_creation_method SHELXL-97
_audit_update_record
;
2023-11-28 deposited with the CCDC.	2024-01-08 downloaded from the CCDC.
;
_cell_angle_alpha 90.00
_cell_angle_beta 90.00
_cell_angle_gamma 90.00
_cell_formula_units_Z 4
_cell_length_a 9.7941(9)
_cell_length_b 11.2385(11)
_cell_length_c 23.348(2)
_cell_measurement_reflns_used 9988
_cell_measurement_temperature 296(2)
_cell_measurement_theta_max 32.36
_cell_measurement_theta_min 2.52
_cell_volume 2569.9(4)
_computing_cell_refinement 'Bruker SMART'
_computing_data_collection 'Bruker SMART'
_computing_data_reduction 'Bruker SAINT'
_computing_molecular_graphics 'Bruker SHELXTL'
_computing_publication_material 'Bruker SHELXTL'
_computing_structure_refinement 'SHELXL-97 (Sheldrick, 1997)'
_computing_structure_solution 'SHELXS-97 (Sheldrick, 1990)'
_diffrn_ambient_temperature 296(2)
_diffrn_measured_fraction_theta_full 0.994
_diffrn_measured_fraction_theta_max 0.994
_diffrn_measurement_device_type 'CCD area detector'
_diffrn_measurement_method 'phi and omega scans'
_diffrn_radiation_monochromator graphite
_diffrn_radiation_source 'fine-focus sealed tube'
_diffrn_radiation_type MoK\a
_diffrn_radiation_wavelength 0.71073
_diffrn_reflns_av_R_equivalents 0.0356
_diffrn_reflns_av_sigmaI/netI 0.0376
_diffrn_reflns_limit_h_max 15
_diffrn_reflns_limit_h_min -15
_diffrn_reflns_limit_k_max 17
_diffrn_reflns_limit_k_min -18
_diffrn_reflns_limit_l_max 34
_diffrn_reflns_limit_l_min -37
_diffrn_reflns_number 42129
_diffrn_reflns_theta_full 35.08
_diffrn_reflns_theta_max 35.08
_diffrn_reflns_theta_min 2.52
_exptl_absorpt_coefficient_mu 0.155
_exptl_absorpt_correction_type none
_exptl_crystal_colour orange
_exptl_crystal_density_diffrn 1.196
_exptl_crystal_density_method 'not measured'
_exptl_crystal_description block
_exptl_crystal_F_000 984
_exptl_crystal_size_max 0.31
_exptl_crystal_size_mid 0.22
_exptl_crystal_size_min 0.14
_refine_diff_density_max 0.378
_refine_diff_density_min -0.372
_refine_diff_density_rms 0.080
_refine_ls_abs_structure_details 'Flack H D (1983), Acta Cryst. A39, 876-881'
_refine_ls_abs_structure_Flack -0.05(7)
_refine_ls_extinction_method none
_refine_ls_goodness_of_fit_ref 1.074
_refine_ls_hydrogen_treatment mixed
_refine_ls_matrix_type full
_refine_ls_number_parameters 304
_refine_ls_number_reflns 11291
_refine_ls_number_restraints 0
_refine_ls_restrained_S_all 1.074
_refine_ls_R_factor_all 0.0959
_refine_ls_R_factor_gt 0.0630
_refine_ls_shift/su_max 0.021
_refine_ls_shift/su_mean 0.000
_refine_ls_structure_factor_coef Fsqd
_refine_ls_weighting_details 'calc w=1/[\s^2^(Fo^2^)+(0.1038P)^2^+0.2838P] where P=(Fo^2^+2Fc^2^)/3'
_refine_ls_weighting_scheme calc
_refine_ls_wR_factor_gt 0.1617
_refine_ls_wR_factor_ref 0.1919
_reflns_number_gt 8080
_reflns_number_total 11291
_reflns_threshold_expression >2sigma(I)
_cod_data_source_file d3cc05977d2.cif
_cod_data_source_block b
_cod_depositor_comments
;
The following automatic conversions were performed:

data item '_symmetry_cell_setting' value 'Orthorhombic' was changed
to 'orthorhombic' in accordance with the
/home/data/users/saulius/crontab/automatic-downloads/rss-feeds/RSC/lib/dictionaries/cif_core.dic
dictionary named 'cif_core.dic' version 2.4.2 last updated on
2011-04-26.

Automatic conversion script
Id: cif_fix_values 8170 2020-07-09 18:12:32Z antanas 

 Adding full bibliography for 7132594.cif.
;
_cod_original_sg_symbol_H-M P2(1)2(1)2(1)
_cod_database_code 7132594

loop_
_symmetry_equiv_pos_as_xyz
'x, y, z'
'-x+1/2, -y, z+1/2'
'-x, y+1/2, -z+1/2'
'x+1/2, -y+1/2, -z'

loop_
_atom_site_label
_atom_site_type_symbol
_atom_site_fract_x
_atom_site_fract_y
_atom_site_fract_z
_atom_site_U_iso_or_equiv
_atom_site_adp_type
_atom_site_occupancy
_atom_site_symmetry_multiplicity
_atom_site_calc_flag
_atom_site_refinement_flags
_atom_site_disorder_assembly
_atom_site_disorder_group
S1 S 0.06909(5) 0.52496(4) 0.14717(2) 0.04756(13) Uani 1 1 d . . .
C16 C 0.08112(17) 0.90198(15) 0.03971(7) 0.0361(3) Uani 1 1 d . . .
N2 N 0.06830(15) 0.77645(12) 0.18270(6) 0.0362(3) Uani 1 1 d . . .
N1 N 0.19724(15) 0.59727(12) 0.17717(6) 0.0379(3) Uani 1 1 d . . .
C14 C 0.03609(15) 0.83714(14) 0.13772(6) 0.0336(3) Uani 1 1 d . . .
C18 C -0.12574(16) 0.98022(15) 0.09769(7) 0.0367(3) Uani 1 1 d . . .
C19 C -0.08613(16) 0.91095(15) 0.14084(7) 0.0373(3) Uani 1 1 d . . .
H19 H -0.1382 0.9096 0.1741 0.045 Uiso 1 1 calc R . .
C1 C 0.18609(16) 0.70968(13) 0.18799(6) 0.0326(3) Uani 1 1 d . . .
C15 C 0.11707(16) 0.83703(15) 0.08548(7) 0.0350(3) Uani 1 1 d . . .
H15 H 0.1957 0.7908 0.0838 0.042 Uiso 1 1 calc R . .
C8 C 0.13784(19) 0.38052(15) 0.14640(8) 0.0401(3) Uani 1 1 d . . .
C2 C 0.30369(18) 0.77010(14) 0.21518(7) 0.0358(3) Uani 1 1 d . . .
C24 C 0.1645(2) 0.90164(18) -0.01556(8) 0.0470(4) Uani 1 1 d . . .
C17 C -0.04580(19) 0.9749(2) 0.04322(8) 0.0484(4) Uani 1 1 d . . .
C7 C 0.4333(2) 0.72261(19) 0.20909(10) 0.0516(4) Uani 1 1 d . . .
H7 H 0.4462 0.6548 0.1869 0.062 Uiso 1 1 calc R . .
C20 C -0.2484(2) 1.06405(18) 0.10193(8) 0.0474(4) Uani 1 1 d . . .
C13 C 0.0991(2) 0.2986(2) 0.18737(9) 0.0520(5) Uani 1 1 d . . .
H13 H 0.0381 0.3194 0.2162 0.062 Uiso 1 1 calc R . .
O2 O 0.0530(2) 0.56410(17) 0.08943(9) 0.0753(6) Uani 1 1 d . . .
C3 C 0.2838(3) 0.87174(19) 0.24828(10) 0.0533(5) Uani 1 1 d . . .
H3 H 0.1973 0.9049 0.2520 0.064 Uiso 1 1 calc R . .
O3 O -0.0841(3) 1.0301(3) 0.00158(9) 0.1157(12) Uani 1 1 d . . .
O1 O -0.04725(18) 0.52600(18) 0.18430(12) 0.0836(7) Uani 1 1 d . . .
C9 C 0.2307(3) 0.3511(2) 0.10444(10) 0.0622(6) Uani 1 1 d . . .
H9 H 0.2569 0.4070 0.0772 0.075 Uiso 1 1 calc R . .
C5 C 0.5234(3) 0.8753(3) 0.26909(14) 0.0762(8) Uani 1 1 d . . .
H5 H 0.5973 0.9109 0.2873 0.091 Uiso 1 1 calc R . .
C6 C 0.5435(3) 0.7756(3) 0.23585(14) 0.0708(7) Uani 1 1 d . . .
H6 H 0.6307 0.7442 0.2314 0.085 Uiso 1 1 calc R . .
C11 C 0.2447(4) 0.1546(2) 0.14280(16) 0.0807(9) Uani 1 1 d . . .
H11 H 0.2798 0.0778 0.1414 0.097 Uiso 1 1 calc R . .
C12 C 0.1530(3) 0.1846(2) 0.18465(13) 0.0689(7) Uani 1 1 d . . .
H12 H 0.1265 0.1280 0.2115 0.083 Uiso 1 1 calc R . .
C4 C 0.3948(3) 0.9227(3) 0.27561(13) 0.0718(7) Uani 1 1 d . . .
H4 H 0.3823 0.9895 0.2985 0.086 Uiso 1 1 calc R . .
C25 C 0.2878(3) 0.8196(3) -0.01078(13) 0.0742(8) Uani 1 1 d . . .
H25A H 0.3449 0.8456 0.0202 0.111 Uiso 1 1 calc R . .
H25B H 0.3386 0.8218 -0.0459 0.111 Uiso 1 1 calc R . .
H25C H 0.2574 0.7398 -0.0036 0.111 Uiso 1 1 calc R . .
C22 C -0.3587(3) 1.0274(4) 0.05930(16) 0.0892(11) Uani 1 1 d . . .
H22A H -0.3926 0.9498 0.0692 0.134 Uiso 1 1 calc R . .
H22B H -0.3208 1.0254 0.0214 0.134 Uiso 1 1 calc R . .
H22C H -0.4323 1.0838 0.0605 0.134 Uiso 1 1 calc R . .
C27 C 0.0781(4) 0.8557(4) -0.06561(11) 0.0935(12) Uani 1 1 d . . .
H27A H 0.1317 0.8565 -0.1000 0.140 Uiso 1 1 calc R . .
H27B H -0.0003 0.9059 -0.0704 0.140 Uiso 1 1 calc R . .
H27C H 0.0488 0.7759 -0.0577 0.140 Uiso 1 1 calc R . .
C26 C 0.2176(4) 1.0266(2) -0.02827(15) 0.0855(10) Uani 1 1 d . . .
H26A H 0.2768 1.0518 0.0021 0.128 Uiso 1 1 calc R . .
H26B H 0.1419 1.0806 -0.0312 0.128 Uiso 1 1 calc R . .
H26C H 0.2672 1.0260 -0.0637 0.128 Uiso 1 1 calc R . .
C10 C 0.2848(4) 0.2365(3) 0.10327(14) 0.0828(9) Uani 1 1 d . . .
H10 H 0.3485 0.2159 0.0754 0.099 Uiso 1 1 calc R . .
C23 C -0.3094(5) 1.0623(5) 0.16099(13) 0.1156(18) Uani 1 1 d . . .
H23A H -0.3476 0.9852 0.1684 0.173 Uiso 1 1 calc R . .
H23B H -0.3798 1.1214 0.1635 0.173 Uiso 1 1 calc R . .
H23C H -0.2396 1.0791 0.1887 0.173 Uiso 1 1 calc R . .
C21 C -0.2026(5) 1.1911(3) 0.0876(3) 0.1151(16) Uani 1 1 d . . .
H21A H -0.2775 1.2449 0.0933 0.173 Uiso 1 1 calc R . .
H21B H -0.1733 1.1946 0.0485 0.173 Uiso 1 1 calc R . .
H21C H -0.1284 1.2132 0.1123 0.173 Uiso 1 1 calc R . .

loop_
_atom_site_aniso_label
_atom_site_aniso_U_11
_atom_site_aniso_U_22
_atom_site_aniso_U_33
_atom_site_aniso_U_23
_atom_site_aniso_U_13
_atom_site_aniso_U_12
S1 0.03870(18) 0.0392(2) 0.0648(3) -0.0001(2) -0.01037(19) -0.00143(16)
C16 0.0388(7) 0.0355(7) 0.0341(7) 0.0072(5) 0.0014(5) 0.0004(6)
N2 0.0401(6) 0.0362(6) 0.0322(6) 0.0075(5) -0.0017(5) 0.0065(5)
N1 0.0385(6) 0.0305(6) 0.0447(7) 0.0016(5) -0.0077(5) 0.0021(5)
C14 0.0363(6) 0.0311(6) 0.0335(7) 0.0069(5) -0.0021(5) 0.0048(5)
C18 0.0397(7) 0.0339(7) 0.0365(7) 0.0027(6) -0.0041(5) 0.0082(6)
C19 0.0394(7) 0.0388(7) 0.0338(7) 0.0063(6) 0.0022(5) 0.0109(6)
C1 0.0399(7) 0.0294(6) 0.0285(6) 0.0079(5) -0.0021(5) 0.0029(5)
C15 0.0350(6) 0.0346(7) 0.0355(7) 0.0067(6) 0.0018(5) 0.0050(5)
C8 0.0451(8) 0.0350(7) 0.0403(8) -0.0015(6) -0.0041(7) -0.0049(6)
C2 0.0433(7) 0.0296(6) 0.0346(7) 0.0076(5) -0.0050(6) -0.0006(6)
C24 0.0542(10) 0.0473(9) 0.0395(8) 0.0099(7) 0.0123(7) -0.0010(8)
C17 0.0461(9) 0.0580(11) 0.0410(8) 0.0170(8) 0.0004(6) 0.0146(8)
C7 0.0459(9) 0.0460(9) 0.0628(11) -0.0019(8) -0.0133(9) 0.0062(8)
C20 0.0533(10) 0.0418(9) 0.0472(9) 0.0006(7) -0.0045(8) 0.0199(7)
C13 0.0548(11) 0.0512(11) 0.0499(10) 0.0082(8) -0.0015(8) -0.0070(8)
O2 0.0914(13) 0.0571(9) 0.0773(11) 0.0087(8) -0.0512(11) 0.0001(9)
C3 0.0571(11) 0.0388(9) 0.0640(12) -0.0070(8) 0.0018(9) -0.0056(8)
O3 0.0941(15) 0.188(3) 0.0650(11) 0.0693(15) 0.0220(10) 0.0813(18)
O1 0.0500(8) 0.0580(10) 0.143(2) -0.0175(12) 0.0263(10) -0.0062(8)
C9 0.0818(16) 0.0605(13) 0.0441(10) 0.0009(9) 0.0108(10) 0.0053(12)
C5 0.0717(16) 0.0776(18) 0.0795(17) -0.0017(14) -0.0260(14) -0.0262(14)
C6 0.0498(12) 0.0748(16) 0.0876(18) 0.0011(14) -0.0249(12) -0.0004(11)
C11 0.103(2) 0.0425(11) 0.097(2) -0.0132(13) -0.0176(19) 0.0116(12)
C12 0.0797(17) 0.0440(11) 0.0828(17) 0.0177(11) -0.0178(14) -0.0126(11)
C4 0.0850(19) 0.0571(13) 0.0734(16) -0.0205(12) -0.0065(13) -0.0204(13)
C25 0.0767(17) 0.0741(16) 0.0717(15) 0.0161(13) 0.0368(13) 0.0214(14)
C22 0.0544(13) 0.108(2) 0.106(2) -0.030(2) -0.0273(14) 0.0351(16)
C27 0.096(2) 0.142(3) 0.0429(12) -0.0113(16) 0.0070(13) -0.017(2)
C26 0.111(2) 0.0507(13) 0.094(2) 0.0227(13) 0.0511(19) -0.0043(15)
C10 0.100(2) 0.0739(17) 0.0744(17) -0.0207(15) 0.0145(16) 0.0200(17)
C23 0.131(3) 0.155(4) 0.0607(15) 0.0174(18) 0.0259(17) 0.108(3)
C21 0.109(3) 0.0400(12) 0.196(5) 0.016(2) -0.024(3) 0.0224(16)

loop_
_atom_type_symbol
_atom_type_description
_atom_type_scat_dispersion_real
_atom_type_scat_dispersion_imag
_atom_type_scat_source
C C 0.0033 0.0016 'International Tables Vol C Tables 4.2.6.8 and 6.1.1.4'
H H 0.0000 0.0000 'International Tables Vol C Tables 4.2.6.8 and 6.1.1.4'
N N 0.0061 0.0033 'International Tables Vol C Tables 4.2.6.8 and 6.1.1.4'
O O 0.0106 0.0060 'International Tables Vol C Tables 4.2.6.8 and 6.1.1.4'
S S 0.1246 0.1234 'International Tables Vol C Tables 4.2.6.8 and 6.1.1.4'

loop_
_geom_angle_atom_site_label_1
_geom_angle_atom_site_label_2
_geom_angle_atom_site_label_3
_geom_angle
_geom_angle_site_symmetry_1
_geom_angle_site_symmetry_3
_geom_angle_publ_flag
O2 S1 O1 118.78(15) . . ?
O2 S1 N1 109.46(10) . . ?
O1 S1 N1 110.13(11) . . ?
O2 S1 C8 108.51(11) . . ?
O1 S1 C8 108.58(11) . . ?
N1 S1 C8 99.65(8) . . ?
C15 C16 C17 118.31(14) . . ?
C15 C16 C24 122.10(16) . . ?
C17 C16 C24 119.58(14) . . ?
C14 N2 C1 124.30(14) . . ?
C1 N1 S1 119.97(12) . . ?
N2 C14 C15 123.24(14) . . ?
N2 C14 C19 117.41(14) . . ?
C15 C14 C19 119.34(13) . . ?
C19 C18 C17 117.90(14) . . ?
C19 C18 C20 122.69(15) . . ?
C17 C18 C20 119.40(14) . . ?
C18 C19 C14 122.29(14) . . ?
N1 C1 N2 125.71(15) . . ?
N1 C1 C2 117.79(14) . . ?
N2 C1 C2 116.04(13) . . ?
C16 C15 C14 121.62(14) . . ?
C9 C8 C13 120.92(19) . . ?
C9 C8 S1 118.84(16) . . ?
C13 C8 S1 120.24(16) . . ?
C7 C2 C3 120.08(18) . . ?
C7 C2 C1 119.51(15) . . ?
C3 C2 C1 120.37(17) . . ?
C25 C24 C26 107.6(2) . . ?
C25 C24 C16 111.31(16) . . ?
C26 C24 C16 110.12(18) . . ?
C25 C24 C27 106.8(3) . . ?
C26 C24 C27 110.5(3) . . ?
C16 C24 C27 110.5(2) . . ?
O3 C17 C16 119.68(18) . . ?
O3 C17 C18 119.97(18) . . ?
C16 C17 C18 120.36(14) . . ?
C6 C7 C2 120.2(2) . . ?
C23 C20 C22 108.3(3) . . ?
C23 C20 C18 111.29(17) . . ?
C22 C20 C18 110.34(18) . . ?
C23 C20 C21 109.2(3) . . ?
C22 C20 C21 108.5(3) . . ?
C18 C20 C21 109.2(2) . . ?
C8 C13 C12 118.7(2) . . ?
C4 C3 C2 119.1(2) . . ?
C8 C9 C10 119.2(3) . . ?
C4 C5 C6 120.6(2) . . ?
C5 C6 C7 119.6(3) . . ?
C10 C11 C12 120.5(3) . . ?
C11 C12 C13 120.6(2) . . ?
C5 C4 C3 120.5(2) . . ?
C11 C10 C9 120.1(3) . . ?

loop_
_geom_bond_atom_site_label_1
_geom_bond_atom_site_label_2
_geom_bond_distance
_geom_bond_site_symmetry_2
_geom_bond_publ_flag
S1 O2 1.4269(19) . ?
S1 O1 1.432(2) . ?
S1 N1 1.6511(15) . ?
S1 C8 1.7575(18) . ?
C16 C15 1.341(2) . ?
C16 C17 1.491(2) . ?
C16 C24 1.527(2) . ?
N2 C14 1.2915(18) . ?
N2 C1 1.382(2) . ?
N1 C1 1.293(2) . ?
C14 C15 1.455(2) . ?
C14 C19 1.458(2) . ?
C18 C19 1.331(2) . ?
C18 C17 1.495(2) . ?
C18 C20 1.530(2) . ?
C1 C2 1.480(2) . ?
C8 C9 1.377(3) . ?
C8 C13 1.381(3) . ?
C2 C7 1.384(3) . ?
C2 C3 1.393(3) . ?
C24 C25 1.523(3) . ?
C24 C26 1.527(3) . ?
C24 C27 1.533(4) . ?
C17 O3 1.213(2) . ?
C7 C6 1.383(3) . ?
C20 C23 1.503(4) . ?
C20 C22 1.526(3) . ?
C20 C21 1.533(4) . ?
C13 C12 1.387(4) . ?
C3 C4 1.384(3) . ?
C9 C10 1.393(4) . ?
C5 C4 1.376(5) . ?
C5 C6 1.377(5) . ?
C11 C10 1.361(5) . ?
C11 C12 1.369(5) . ?
